data_7237362
loop_
_publ_author_name
'Peng, Zhixing'
'Wang, Zaibin'
'Huang, Zongwei'
'Liu, Shaojie'
'Lu, Ping'
'Wang, Yanguang'

_publ_section_title
;
 Expression of anti-Kasha's emission from amino benzothiadiazole and its
 utilization for fluorescent chemosensors and organic light emitting
 materials
;
_journal_issue 29
_journal_name_full 'Journal of Materials Chemistry C'
_journal_page_first 7864
_journal_paper_doi 10.1039/C8TC02416B
_journal_volume 6
_journal_year 2018
_chemical_formula_moiety 'C20 H14 N4 O S'
_chemical_formula_sum 'C20 H14 N4 O S'
_chemical_formula_weight 358.41
_space_group_crystal_system monoclinic
_space_group_IT_number 14
_space_group_name_Hall '-P 2ybc'
_space_group_name_H-M_alt 'P 1 21/c 1'
_atom_sites_solution_hydrogens geom
_atom_sites_solution_primary direct
_audit_creation_date 2017-03-06
_audit_creation_method
;
Olex2 1.2
(compiled 2017.03.02 svn.r3394 for OlexSys, GUI svn.r5324)
;
_audit_update_record
;
2017-12-29 deposited with the CCDC.
2018-07-02 downloaded from the CCDC.
;
_cell_angle_alpha 90
_cell_angle_beta 102.929(9)
_cell_angle_gamma 90
_cell_formula_units_Z 8
_cell_length_a 9.1703(8)
_cell_length_b 19.850(3)
_cell_length_c 18.7033(18)
_cell_measurement_reflns_used 2643
_cell_measurement_temperature 170
_cell_measurement_theta_max 29.4847
_cell_measurement_theta_min 3.0610
_cell_volume 3318.3(7)
_computing_cell_refinement
;
CrysAlisPro, Agilent Technologies,
Version 1.171.35.11 (release 16-05-2011 CrysAlis171 .NET)
(compiled May 16 2011,17:55:39)
;
_computing_data_collection
;
CrysAlisPro, Agilent Technologies,
Version 1.171.35.11 (release 16-05-2011 CrysAlis171 .NET)
(compiled May 16 2011,17:55:39)
;
_computing_data_reduction
;
CrysAlisPro, Agilent Technologies,
Version 1.171.35.11 (release 16-05-2011 CrysAlis171 .NET)
(compiled May 16 2011,17:55:39)
;
_computing_molecular_graphics 'Olex2 (Dolomanov et al., 2009)'
_computing_publication_material 'Olex2 (Dolomanov et al., 2009)'
_computing_structure_refinement 'ShelXL (Sheldrick, 2015)'
_computing_structure_solution 'ShelXS (Sheldrick, 2008)'
_diffrn_ambient_temperature 170
_diffrn_detector_area_resol_mean 10.3592
_diffrn_measured_fraction_theta_full 0.997
_diffrn_measured_fraction_theta_max 0.997
_diffrn_measurement_details
;
#__ type_ start__ end____ width___ exp.time_
  1 omega  -46.00    2.00   1.0000   10.0000
omega____ theta____ kappa____ phi______ frames
    -      -12.7183  -38.0000    0.0000 48

#__ type_ start__ end____ width___ exp.time_
  2 omega  -91.00   21.00   1.0000   10.0000
omega____ theta____ kappa____ phi______ frames
    -      -12.7183  -77.0000 -180.0000 112

#__ type_ start__ end____ width___ exp.time_
  3 omega  -89.00  -61.00   1.0000   10.0000
omega____ theta____ kappa____ phi______ frames
    -      -12.7183  -38.0000    0.0000 28
;
_diffrn_measurement_device_type 'Xcalibur, Atlas, Gemini ultra'
_diffrn_measurement_method '\w scans'
_diffrn_orient_matrix_UB_11 0.0354508000
_diffrn_orient_matrix_UB_12 0.0295396000
_diffrn_orient_matrix_UB_13 0.0169154000
_diffrn_orient_matrix_UB_21 0.0422072000
_diffrn_orient_matrix_UB_22 -0.0198379000
_diffrn_orient_matrix_UB_23 0.0289022000
_diffrn_orient_matrix_UB_31 0.0569615000
_diffrn_orient_matrix_UB_32 -0.0037394000
_diffrn_orient_matrix_UB_33 -0.0198137000
_diffrn_radiation_monochromator graphite
_diffrn_radiation_type MoK\a
_diffrn_radiation_wavelength 0.71073
_diffrn_reflns_av_R_equivalents 0.0379
_diffrn_reflns_av_unetI/netI 0.0514
_diffrn_reflns_Laue_measured_fraction_full 0.997
_diffrn_reflns_Laue_measured_fraction_max 0.997
_diffrn_reflns_limit_h_max 8
_diffrn_reflns_limit_h_min -11
_diffrn_reflns_limit_k_max 23
_diffrn_reflns_limit_k_min -18
_diffrn_reflns_limit_l_max 22
_diffrn_reflns_limit_l_min -20
_diffrn_reflns_number 13529
_diffrn_reflns_point_group_measured_fraction_full 0.997
_diffrn_reflns_point_group_measured_fraction_max 0.997
_diffrn_reflns_theta_full 25.242
_diffrn_reflns_theta_max 25.250
_diffrn_reflns_theta_min 3.067
_diffrn_source 'Enhance (Mo) X-ray Source'
_exptl_absorpt_coefficient_mu 0.213
_exptl_absorpt_correction_T_max 1.00000
_exptl_absorpt_correction_T_min 0.96084
_exptl_absorpt_correction_type multi-scan
_exptl_absorpt_process_details
;
CrysAlisPro, Agilent Technologies,
Version 1.171.35.11 (release 16-05-2011 CrysAlis171 .NET)
(compiled May 16 2011,17:55:39)
Empirical absorption correction using spherical harmonics,
 implemented in SCALE3 ABSPACK scaling algorithm.
;
_exptl_crystal_colour yellow
_exptl_crystal_colour_primary yellow
_exptl_crystal_density_diffrn 1.435
_exptl_crystal_description needle
_exptl_crystal_F_000 1488
_exptl_crystal_size_max 0.49
_exptl_crystal_size_mid 0.29
_exptl_crystal_size_min 0.23
_refine_diff_density_max 0.271
_refine_diff_density_min -0.403
_refine_diff_density_rms 0.053
_refine_ls_extinction_method none
_refine_ls_goodness_of_fit_ref 1.028
_refine_ls_hydrogen_treatment constr
_refine_ls_matrix_type full
_refine_ls_number_parameters 471
_refine_ls_number_reflns 5971
_refine_ls_number_restraints 0
_refine_ls_restrained_S_all 1.028
_refine_ls_R_factor_all 0.0742
_refine_ls_R_factor_gt 0.0490
_refine_ls_shift/su_max 0.001
_refine_ls_shift/su_mean 0.000
_refine_ls_structure_factor_coef Fsqd
_refine_ls_weighting_details 'w=1/[\s^2^(Fo^2^)+(0.0567P)^2^+0.9827P] where P=(Fo^2^+2Fc^2^)/3'
_refine_ls_weighting_scheme calc
_refine_ls_wR_factor_gt 0.1139
_refine_ls_wR_factor_ref 0.1339
_reflns_Friedel_coverage 0.000
_reflns_number_gt 4323
_reflns_number_total 5971
_reflns_threshold_expression 'I > 2\s(I)'
_cod_data_source_file c8tc02416b2.cif
_cod_data_source_block 170306_pzx_3_8464
_cod_original_cell_volume 3318.2(6)
_cod_database_code 7237362
_shelx_shelxl_version_number 2016/6
_chemical_oxdiff_formula 'c10 h10 n2 o8 s1'
_shelx_space_group_comment
;
The symmetry employed for this shelxl refinement is uniquely defined
by the following loop, which should always be used as a source of
symmetry information in preference to the above space-group names.
They are only intended as comments.
;
_shelx_estimated_absorpt_t_max 0.953
_shelx_estimated_absorpt_t_min 0.903
_reflns_odcompleteness_completeness 99.49
_reflns_odcompleteness_iscentric 1
_reflns_odcompleteness_theta 26.32
_olex2_refinement_description
;
1. Fixed Uiso
 At 1.2 times of:
  All C(H) groups, All N(H) groups
 At 1.5 times of:
  All C(H,H,H) groups
2.a Aromatic/amide H refined with riding coordinates:
 N3(H3), C3(H3A), C4(H4), C8(H8), C9(H9), C11(H11), C12(H12), C15(H15),
 C16(H16), C18(H18), C19(H19), N7(H7), C23(H23), C24(H24), C28(H28), C29(H29),
 C31(H31), C32(H32), C35(H35), C36(H36), C38(H38), C39(H39)
2.b Idealised Me refined as rotating group:
 C13(H13A,H13B,H13C), C33(H33A,H33B,H33C)
;
_olex2_submission_special_instructions 'No special instructions were received'

loop_
_space_group_symop_operation_xyz
'x, y, z'
'-x, y+1/2, -z+1/2'
'-x, -y, -z'
'x, -y-1/2, z-1/2'

loop_
_atom_site_label
_atom_site_type_symbol
_atom_site_fract_x
_atom_site_fract_y
_atom_site_fract_z
_atom_site_U_iso_or_equiv
_atom_site_adp_type
_atom_site_occupancy
_atom_site_site_symmetry_order
_atom_site_calc_flag
_atom_site_refinement_flags_posn
S1 S 1.10439(7) 0.72018(3) 0.57254(3) 0.0392(2) Uani 1 1 d .
O1 O 0.71454(16) 0.39403(9) 0.35109(9) 0.0356(4) Uani 1 1 d .
N1 N 0.9983(2) 0.66567(10) 0.52194(10) 0.0342(5) Uani 1 1 d .
N2 N 1.0415(2) 0.78950(10) 0.53185(10) 0.0340(5) Uani 1 1 d .
N3 N 0.8890(2) 0.88554(10) 0.43456(10) 0.0329(5) Uani 1 1 d .
H3 H 0.975145 0.891849 0.465813 0.039 Uiso 1 1 calc R
N4 N 0.5838(3) 1.18203(13) 0.29875(14) 0.0583(7) Uani 1 1 d .
C1 C 0.9058(2) 0.70075(12) 0.46802(12) 0.0274(5) Uani 1 1 d .
C2 C 0.7932(2) 0.67333(12) 0.40940(12) 0.0268(5) Uani 1 1 d .
C3 C 0.7122(2) 0.72118(13) 0.36333(12) 0.0306(6) Uani 1 1 d .
H3A H 0.634136 0.705597 0.324503 0.037 Uiso 1 1 calc R
C4 C 0.7363(2) 0.79160(13) 0.36948(13) 0.0317(6) Uani 1 1 d .
H4 H 0.675364 0.820735 0.334921 0.038 Uiso 1 1 calc R
C5 C 0.8457(2) 0.81876(12) 0.42425(12) 0.0280(5) Uani 1 1 d .
C6 C 0.9311(2) 0.77146(12) 0.47443(12) 0.0279(5) Uani 1 1 d .
C7 C 0.7686(2) 0.60012(12) 0.39676(11) 0.0264(5) Uani 1 1 d .
C8 C 0.8862(2) 0.55356(13) 0.41508(12) 0.0282(5) Uani 1 1 d .
H8 H 0.983034 0.568877 0.438943 0.034 Uiso 1 1 calc R
C9 C 0.8640(2) 0.48603(13) 0.39911(12) 0.0293(5) Uani 1 1 d .
H9 H 0.945593 0.455587 0.412041 0.035 Uiso 1 1 calc R
C10 C 0.7233(2) 0.46181(12) 0.36423(12) 0.0268(5) Uani 1 1 d .
C11 C 0.6049(2) 0.50685(12) 0.34632(11) 0.0276(5) Uani 1 1 d .
H11 H 0.508038 0.491269 0.322942 0.033 Uiso 1 1 calc R
C12 C 0.6287(2) 0.57482(12) 0.36273(12) 0.0273(5) Uani 1 1 d .
H12 H 0.546633 0.605060 0.350277 0.033 Uiso 1 1 calc R
C13 C 0.5750(2) 0.36707(14) 0.31155(14) 0.0393(6) Uani 1 1 d .
H13A H 0.545127 0.389737 0.263967 0.059 Uiso 1 1 calc GR
H13B H 0.498264 0.374330 0.339773 0.059 Uiso 1 1 calc GR
H13C H 0.585947 0.318669 0.303828 0.059 Uiso 1 1 calc GR
C14 C 0.8196(2) 0.94415(12) 0.40395(12) 0.0256(5) Uani 1 1 d .
C15 C 0.6667(2) 0.94941(13) 0.37335(12) 0.0293(5) Uani 1 1 d .
H15 H 0.604253 0.910921 0.370880 0.035 Uiso 1 1 calc R
C16 C 0.6061(2) 1.01055(13) 0.34663(12) 0.0306(6) Uani 1 1 d .
H16 H 0.502039 1.013556 0.325487 0.037 Uiso 1 1 calc R
C17 C 0.6952(2) 1.06796(13) 0.35017(12) 0.0291(5) Uani 1 1 d .
C18 C 0.8479(2) 1.06299(12) 0.38155(12) 0.0288(5) Uani 1 1 d .
H18 H 0.909965 1.101695 0.384888 0.035 Uiso 1 1 calc R
C19 C 0.9082(2) 1.00212(12) 0.40758(11) 0.0266(5) Uani 1 1 d .
H19 H 1.012386 0.999198 0.428539 0.032 Uiso 1 1 calc R
C20 C 0.6321(3) 1.13140(14) 0.32187(13) 0.0376(6) Uani 1 1 d .
S2 S 0.61704(6) 0.77754(3) 0.55926(3) 0.03615(19) Uani 1 1 d .
O2 O 0.21773(17) 1.10906(9) 0.35673(8) 0.0345(4) Uani 1 1 d .
N5 N 0.5170(2) 0.83326(10) 0.50729(10) 0.0317(5) Uani 1 1 d .
N6 N 0.5309(2) 0.70924(10) 0.52789(10) 0.0334(5) Uani 1 1 d .
N7 N 0.3295(2) 0.61501(10) 0.45091(10) 0.0337(5) Uani 1 1 d .
H7 H 0.379760 0.608362 0.496260 0.040 Uiso 1 1 calc R
N8 N 0.1219(3) 0.31827(13) 0.28075(13) 0.0498(6) Uani 1 1 d .
C21 C 0.4058(2) 0.79951(12) 0.46182(12) 0.0276(5) Uani 1 1 d .
C22 C 0.2893(2) 0.82809(12) 0.40537(12) 0.0277(5) Uani 1 1 d .
C23 C 0.1906(2) 0.78145(13) 0.36654(12) 0.0311(6) Uani 1 1 d .
H23 H 0.110994 0.797981 0.329067 0.037 Uiso 1 1 calc R
C24 C 0.1988(2) 0.71106(13) 0.37824(13) 0.0324(6) Uani 1 1 d .
H24 H 0.125493 0.682832 0.348850 0.039 Uiso 1 1 calc R
C25 C 0.3099(2) 0.68246(12) 0.43096(12) 0.0294(5) Uani 1 1 d .
C26 C 0.4154(2) 0.72831(12) 0.47355(12) 0.0277(5) Uani 1 1 d .
C27 C 0.2739(2) 0.90144(12) 0.39149(12) 0.0269(5) Uani 1 1 d .
C28 C 0.3187(2) 0.94953(12) 0.44726(12) 0.0269(5) Uani 1 1 d .
H28 H 0.362539 0.934678 0.495567 0.032 Uiso 1 1 calc R
C29 C 0.3008(2) 1.01743(12) 0.43381(11) 0.0258(5) Uani 1 1 d .
H29 H 0.333394 1.048722 0.472522 0.031 Uiso 1 1 calc R
C30 C 0.2349(2) 1.04069(12) 0.36341(12) 0.0260(5) Uani 1 1 d .
C31 C 0.1918(2) 0.99474(12) 0.30717(12) 0.0276(5) Uani 1 1 d .
H31 H 0.148743 1.009935 0.258896 0.033 Uiso 1 1 calc R
C32 C 0.2114(2) 0.92629(13) 0.32139(12) 0.0289(6) Uani 1 1 d .
H32 H 0.181486 0.895292 0.282148 0.035 Uiso 1 1 calc R
C33 C 0.1551(3) 1.13568(14) 0.28551(13) 0.0460(7) Uani 1 1 d .
H33A H 0.217233 1.122344 0.251554 0.069 Uiso 1 1 calc GR
H33B H 0.151400 1.184937 0.288135 0.069 Uiso 1 1 calc GR
H33C H 0.053555 1.118002 0.267979 0.069 Uiso 1 1 calc GR
C34 C 0.2840(2) 0.55644(12) 0.41201(12) 0.0262(5) Uani 1 1 d .
C35 C 0.2252(2) 0.55448(12) 0.33617(12) 0.0277(5) Uani 1 1 d .
H35 H 0.212982 0.594987 0.308414 0.033 Uiso 1 1 calc R
C36 C 0.1849(2) 0.49337(12) 0.30181(12) 0.0287(5) Uani 1 1 d .
H36 H 0.144941 0.492277 0.250375 0.034 Uiso 1 1 calc R
C37 C 0.2021(2) 0.43332(12) 0.34163(12) 0.0265(5) Uani 1 1 d .
C38 C 0.2635(2) 0.43536(13) 0.41720(12) 0.0277(5) Uani 1 1 d .
H38 H 0.277146 0.394805 0.444869 0.033 Uiso 1 1 calc R
C39 C 0.3041(2) 0.49574(12) 0.45125(12) 0.0271(5) Uani 1 1 d .
H39 H 0.346587 0.496507 0.502457 0.033 Uiso 1 1 calc R
C40 C 0.1569(3) 0.36976(14) 0.30700(13) 0.0342(6) Uani 1 1 d .

loop_
_atom_site_aniso_label
_atom_site_aniso_U_11
_atom_site_aniso_U_22
_atom_site_aniso_U_33
_atom_site_aniso_U_23
_atom_site_aniso_U_13
_atom_site_aniso_U_12
S1 0.0388(4) 0.0309(4) 0.0392(4) 0.0024(3) -0.0099(3) -0.0036(3)
O1 0.0314(9) 0.0298(11) 0.0402(9) -0.0050(8) -0.0034(7) 0.0029(7)
N1 0.0340(11) 0.0311(13) 0.0337(11) 0.0039(9) -0.0003(9) -0.0023(9)
N2 0.0327(11) 0.0323(13) 0.0328(11) 0.0009(9) -0.0015(8) -0.0012(9)
N3 0.0278(10) 0.0279(13) 0.0384(11) 0.0049(10) -0.0025(8) -0.0016(9)
N4 0.0666(17) 0.0396(17) 0.0623(16) 0.0039(13) 0.0008(13) 0.0137(13)
C1 0.0263(12) 0.0288(15) 0.0269(12) 0.0046(11) 0.0052(9) -0.0015(10)
C2 0.0269(11) 0.0268(14) 0.0271(11) 0.0023(10) 0.0071(9) -0.0021(10)
C3 0.0293(12) 0.0335(16) 0.0272(12) -0.0021(11) 0.0023(9) -0.0006(10)
C4 0.0337(13) 0.0268(15) 0.0323(12) 0.0036(11) 0.0024(10) 0.0037(10)
C5 0.0288(12) 0.0244(14) 0.0306(12) 0.0049(11) 0.0059(9) 0.0003(10)
C6 0.0249(11) 0.0308(15) 0.0275(12) 0.0016(11) 0.0049(9) -0.0020(10)
C7 0.0258(11) 0.0305(15) 0.0229(11) 0.0034(10) 0.0052(9) -0.0012(10)
C8 0.0211(11) 0.0364(16) 0.0273(11) 0.0006(11) 0.0054(9) -0.0002(10)
C9 0.0263(12) 0.0341(16) 0.0273(12) 0.0011(11) 0.0059(9) 0.0043(10)
C10 0.0296(12) 0.0251(14) 0.0254(11) -0.0022(10) 0.0056(9) 0.0016(10)
C11 0.0219(11) 0.0340(15) 0.0260(11) 0.0009(11) 0.0033(9) 0.0002(10)
C12 0.0254(11) 0.0290(15) 0.0277(12) 0.0045(10) 0.0067(9) 0.0023(10)
C13 0.0349(14) 0.0332(17) 0.0456(15) -0.0029(13) -0.0001(11) -0.0027(11)
C14 0.0288(12) 0.0240(14) 0.0242(11) -0.0001(10) 0.0062(9) -0.0009(10)
C15 0.0253(12) 0.0325(15) 0.0303(12) -0.0046(11) 0.0069(9) -0.0027(10)
C16 0.0244(11) 0.0384(16) 0.0288(12) -0.0048(11) 0.0055(9) 0.0034(11)
C17 0.0330(12) 0.0299(15) 0.0239(11) -0.0018(11) 0.0057(9) 0.0038(10)
C18 0.0317(12) 0.0278(15) 0.0277(12) -0.0021(11) 0.0080(10) -0.0055(10)
C19 0.0231(11) 0.0301(15) 0.0262(11) -0.0014(11) 0.0045(9) -0.0012(10)
C20 0.0429(15) 0.0321(17) 0.0359(14) -0.0023(12) 0.0051(11) 0.0051(12)
S2 0.0323(3) 0.0311(4) 0.0388(4) -0.0005(3) -0.0053(3) 0.0016(3)
O2 0.0412(9) 0.0273(11) 0.0309(9) 0.0019(8) -0.0008(7) -0.0013(7)
N5 0.0282(10) 0.0313(13) 0.0322(10) 0.0000(9) -0.0004(8) -0.0006(9)
N6 0.0309(11) 0.0329(13) 0.0331(11) -0.0002(9) 0.0003(8) 0.0038(9)
N7 0.0404(11) 0.0276(13) 0.0289(10) -0.0024(9) -0.0011(8) 0.0015(9)
N8 0.0582(14) 0.0394(16) 0.0484(14) -0.0097(12) 0.0048(11) -0.0056(12)
C21 0.0258(12) 0.0294(15) 0.0283(12) -0.0019(11) 0.0072(9) -0.0023(10)
C22 0.0257(11) 0.0293(15) 0.0278(11) -0.0005(11) 0.0056(9) 0.0025(10)
C23 0.0264(12) 0.0338(16) 0.0302(12) -0.0004(11) -0.0001(10) 0.0040(10)
C24 0.0282(12) 0.0297(16) 0.0364(13) -0.0043(11) 0.0010(10) -0.0001(10)
C25 0.0326(12) 0.0253(15) 0.0304(12) -0.0018(11) 0.0072(10) -0.0010(10)
C26 0.0257(12) 0.0300(15) 0.0276(12) -0.0013(11) 0.0065(9) 0.0017(10)
C27 0.0220(11) 0.0304(15) 0.0284(12) -0.0016(11) 0.0059(9) 0.0009(10)
C28 0.0217(11) 0.0340(16) 0.0243(11) 0.0027(11) 0.0037(9) 0.0013(10)
C29 0.0213(11) 0.0316(15) 0.0242(11) -0.0015(10) 0.0040(9) -0.0025(9)
C30 0.0211(11) 0.0270(14) 0.0302(12) 0.0015(11) 0.0063(9) -0.0004(9)
C31 0.0240(11) 0.0332(15) 0.0254(11) 0.0019(11) 0.0048(9) 0.0005(10)
C32 0.0249(11) 0.0356(16) 0.0262(12) -0.0046(11) 0.0057(9) -0.0022(10)
C33 0.0597(17) 0.0369(18) 0.0348(14) 0.0121(13) -0.0035(12) -0.0005(13)
C34 0.0213(11) 0.0280(14) 0.0287(11) -0.0031(11) 0.0042(9) 0.0006(9)
C35 0.0269(11) 0.0272(15) 0.0290(12) 0.0039(11) 0.0062(9) 0.0012(10)
C36 0.0237(11) 0.0359(16) 0.0261(11) 0.0018(11) 0.0048(9) 0.0020(10)
C37 0.0211(11) 0.0275(15) 0.0308(12) -0.0027(11) 0.0057(9) -0.0011(9)
C38 0.0248(11) 0.0301(15) 0.0283(12) 0.0025(11) 0.0063(9) 0.0021(10)
C39 0.0255(11) 0.0302(15) 0.0249(11) 0.0017(11) 0.0041(9) 0.0011(10)
C40 0.0321(13) 0.0369(17) 0.0320(13) -0.0025(12) 0.0038(10) -0.0002(11)

loop_
_atom_type_symbol
_atom_type_description
_atom_type_scat_dispersion_real
_atom_type_scat_dispersion_imag
_atom_type_scat_source
C C 0.0033 0.0016 'International Tables Vol C Tables 4.2.6.8 and 6.1.1.4'
H H 0.0000 0.0000 'International Tables Vol C Tables 4.2.6.8 and 6.1.1.4'
N N 0.0061 0.0033 'International Tables Vol C Tables 4.2.6.8 and 6.1.1.4'
O O 0.0106 0.0060 'International Tables Vol C Tables 4.2.6.8 and 6.1.1.4'
S S 0.1246 0.1234 'International Tables Vol C Tables 4.2.6.8 and 6.1.1.4'

loop_
_geom_angle_atom_site_label_1
_geom_angle_atom_site_label_2
_geom_angle_atom_site_label_3
_geom_angle
N1 S1 N2 100.97(10)
C10 O1 C13 118.10(18)
C1 N1 S1 106.68(17)
C6 N2 S1 105.91(16)
C5 N3 H3 114.6
C5 N3 C14 130.88(19)
C14 N3 H3 114.6
N1 C1 C2 126.7(2)
N1 C1 C6 112.36(19)
C6 C1 C2 121.0(2)
C1 C2 C7 123.5(2)
C3 C2 C1 114.2(2)
C3 C2 C7 122.2(2)
C2 C3 H3A 117.4
C2 C3 C4 125.1(2)
C4 C3 H3A 117.4
C3 C4 H4 119.2
C5 C4 C3 121.5(2)
C5 C4 H4 119.2
N3 C5 C6 116.02(19)
C4 C5 N3 128.2(2)
C4 C5 C6 115.7(2)
N2 C6 C1 114.1(2)
N2 C6 C5 123.5(2)
C1 C6 C5 122.5(2)
C8 C7 C2 121.69(19)
C12 C7 C2 121.3(2)
C12 C7 C8 117.0(2)
C7 C8 H8 119.4
C9 C8 C7 121.3(2)
C9 C8 H8 119.4
C8 C9 H9 119.6
C8 C9 C10 120.9(2)
C10 C9 H9 119.6
O1 C10 C9 115.76(19)
O1 C10 C11 125.4(2)
C11 C10 C9 118.8(2)
C10 C11 H11 120.1
C10 C11 C12 119.8(2)
C12 C11 H11 120.1
C7 C12 H12 118.9
C11 C12 C7 122.3(2)
C11 C12 H12 118.9
O1 C13 H13A 109.5
O1 C13 H13B 109.5
O1 C13 H13C 109.5
H13A C13 H13B 109.5
H13A C13 H13C 109.5
H13B C13 H13C 109.5
N3 C14 C15 124.0(2)
N3 C14 C19 117.47(19)
C15 C14 C19 118.5(2)
C14 C15 H15 120.0
C16 C15 C14 120.0(2)
C16 C15 H15 120.0
C15 C16 H16 119.4
C15 C16 C17 121.1(2)
C17 C16 H16 119.4
C16 C17 C18 118.9(2)
C16 C17 C20 121.0(2)
C18 C17 C20 120.0(2)
C17 C18 H18 120.1
C19 C18 C17 119.9(2)
C19 C18 H18 120.1
C14 C19 H19 119.2
C18 C19 C14 121.5(2)
C18 C19 H19 119.2
N4 C20 C17 178.9(3)
N6 S2 N5 101.00(10)
C30 O2 C33 117.76(19)
C21 N5 S2 106.64(17)
C26 N6 S2 106.06(17)
C25 N7 H7 114.3
C34 N7 H7 114.3
C34 N7 C25 131.40(19)
N5 C21 C22 126.7(2)
N5 C21 C26 112.44(19)
C26 C21 C22 120.8(2)
C21 C22 C27 122.9(2)
C23 C22 C21 114.4(2)
C23 C22 C27 122.7(2)
C22 C23 H23 117.5
C22 C23 C24 125.1(2)
C24 C23 H23 117.5
C23 C24 H24 119.1
C25 C24 C23 121.7(2)
C25 C24 H24 119.1
N7 C25 C26 115.55(19)
C24 C25 N7 128.5(2)
C24 C25 C26 115.9(2)
N6 C26 C21 113.8(2)
N6 C26 C25 124.0(2)
C21 C26 C25 122.1(2)
C28 C27 C22 122.5(2)
C32 C27 C22 121.0(2)
C32 C27 C28 116.5(2)
C27 C28 H28 119.1
C29 C28 C27 121.8(2)
C29 C28 H28 119.1
C28 C29 H29 119.8
C28 C29 C30 120.3(2)
C30 C29 H29 119.8
O2 C30 C29 115.5(2)
O2 C30 C31 125.3(2)
C31 C30 C29 119.2(2)
C30 C31 H31 120.1
C30 C31 C32 119.8(2)
C32 C31 H31 120.1
C27 C32 H32 118.9
C31 C32 C27 122.2(2)
C31 C32 H32 118.9
O2 C33 H33A 109.5
O2 C33 H33B 109.5
O2 C33 H33C 109.5
H33A C33 H33B 109.5
H33A C33 H33C 109.5
H33B C33 H33C 109.5
N7 C34 C35 123.9(2)
N7 C34 C39 117.24(19)
C35 C34 C39 118.8(2)
C34 C35 H35 120.1
C36 C35 C34 119.8(2)
C36 C35 H35 120.1
C35 C36 H36 119.5
C35 C36 C37 121.0(2)
C37 C36 H36 119.5
C36 C37 C38 119.1(2)
C36 C37 C40 121.5(2)
C38 C37 C40 119.4(2)
C37 C38 H38 120.0
C39 C38 C37 120.1(2)
C39 C38 H38 120.0
C34 C39 H39 119.4
C38 C39 C34 121.3(2)
C38 C39 H39 119.4
N8 C40 C37 178.5(3)

loop_
_geom_bond_atom_site_label_1
_geom_bond_atom_site_label_2
_geom_bond_distance
S1 N1 1.613(2)
S1 N2 1.615(2)
O1 C10 1.367(3)
O1 C13 1.431(3)
N1 C1 1.356(3)
N2 C6 1.349(3)
N3 H3 0.8800
N3 C5 1.385(3)
N3 C14 1.387(3)
N4 C20 1.143(3)
C1 C2 1.434(3)
C1 C6 1.423(3)
C2 C3 1.382(3)
C2 C7 1.481(3)
C3 H3A 0.9500
C3 C4 1.416(3)
C4 H4 0.9500
C4 C5 1.374(3)
C5 C6 1.431(3)
C7 C8 1.404(3)
C7 C12 1.392(3)
C8 H8 0.9500
C8 C9 1.379(3)
C9 H9 0.9500
C9 C10 1.394(3)
C10 C11 1.388(3)
C11 H11 0.9500
C11 C12 1.390(3)
C12 H12 0.9500
C13 H13A 0.9800
C13 H13B 0.9800
C13 H13C 0.9800
C14 C15 1.395(3)
C14 C19 1.401(3)
C15 H15 0.9500
C15 C16 1.381(3)
C16 H16 0.9500
C16 C17 1.395(3)
C17 C18 1.395(3)
C17 C20 1.437(4)
C18 H18 0.9500
C18 C19 1.372(3)
C19 H19 0.9500
S2 N5 1.616(2)
S2 N6 1.612(2)
O2 C30 1.369(3)
O2 C33 1.429(3)
N5 C21 1.351(3)
N6 C26 1.348(3)
N7 H7 0.8800
N7 C25 1.391(3)
N7 C34 1.386(3)
N8 C40 1.148(3)
C21 C22 1.440(3)
C21 C26 1.430(3)
C22 C23 1.382(3)
C22 C27 1.480(3)
C23 H23 0.9500
C23 C24 1.414(3)
C24 H24 0.9500
C24 C25 1.372(3)
C25 C26 1.433(3)
C27 C28 1.406(3)
C27 C32 1.398(3)
C28 H28 0.9500
C28 C29 1.374(3)
C29 H29 0.9500
C29 C30 1.399(3)
C30 C31 1.381(3)
C31 H31 0.9500
C31 C32 1.389(3)
C32 H32 0.9500
C33 H33A 0.9800
C33 H33B 0.9800
C33 H33C 0.9800
C34 C35 1.401(3)
C34 C39 1.401(3)
C35 H35 0.9500
C35 C36 1.384(3)
C36 H36 0.9500
C36 C37 1.396(3)
C37 C38 1.400(3)
C37 C40 1.436(3)
C38 H38 0.9500
C38 C39 1.369(3)
C39 H39 0.9500
